data_4107397
loop_
_publ_author_name
'Tsuyoshi Haneda'
'Masaki Kawano'
'Takehide Kawamichi'
'Makoto Fujita'

_publ_contact_author 'Masaki Kawano'
_publ_contact_author_email mkawano@appchem.t.u-tokyo.ac.jp
_publ_section_title
;
 Direct Observation of the Labile Imine Formation through
 Single-Crystal-to-Single-Crystal Reactions in the Pores of a Porous
 Coordination Network
;
_journal_name_full 'Journal of the American Chemical Society'
_journal_page_first 1578
_journal_page_last 1579
_journal_paper_doi 10.1021/ja7111564
_journal_volume 130
_journal_year 2008
_chemical_formula_sum 'C66 H48 I6 N13 O2.5 Zn3'
_chemical_formula_weight 2020.68
_chemical_name_systematic
;
 ?
;
_space_group_IT_number 61
_symmetry_cell_setting orthorhombic
_symmetry_space_group_name_Hall '-P 2ac 2ab'
_symmetry_space_group_name_H-M 'P b c a'
_atom_sites_solution_hydrogens geom
_atom_sites_solution_primary direct
_atom_sites_solution_secondary difmap
_audit_creation_method SHELXL-97
_cell_angle_alpha 90.00
_cell_angle_beta 90.00
_cell_angle_gamma 90.00
_cell_formula_units_Z 8
_cell_length_a 28.280(3)
_cell_length_b 14.012(2)
_cell_length_c 44.907(5)
_cell_measurement_reflns_used 8626
_cell_measurement_temperature 80(2)
_cell_measurement_theta_max 23.137
_cell_measurement_theta_min 2.317
_cell_volume 17795(4)
_computing_cell_refinement 'Bruker SMART'
_computing_data_collection 'Bruker SMART'
_computing_data_reduction 'Bruker SHELXTL'
_computing_molecular_graphics 'Bruker XSHELL'
_computing_publication_material 'Bruker SHELXTL'
_computing_structure_refinement 'SHELXL-97 (Sheldrick, 1997)'
_computing_structure_solution 'SHELXS-97 (Sheldrick, 1990)'
_diffrn_ambient_temperature 80(2)
_diffrn_measured_fraction_theta_full 0.956
_diffrn_measured_fraction_theta_max 0.956
_diffrn_measurement_device_type 'Bruker SMART CCD area detector system'
_diffrn_measurement_method omega_scan
_diffrn_radiation_monochromator 'focusing mirror'
_diffrn_radiation_source 'fine-focus rotating anode'
_diffrn_radiation_type MoK\a
_diffrn_radiation_wavelength 0.71073
_diffrn_reflns_av_R_equivalents 0.0707
_diffrn_reflns_av_sigmaI/netI 0.0468
_diffrn_reflns_limit_h_max 38
_diffrn_reflns_limit_h_min -38
_diffrn_reflns_limit_k_max 18
_diffrn_reflns_limit_k_min -19
_diffrn_reflns_limit_l_max 61
_diffrn_reflns_limit_l_min -60
_diffrn_reflns_number 206011
_diffrn_reflns_theta_full 29.01
_diffrn_reflns_theta_max 29.01
_diffrn_reflns_theta_min 1.70
_exptl_absorpt_coefficient_mu 2.926
_exptl_absorpt_correction_T_max 0.8440
_exptl_absorpt_correction_T_min 0.7203
_exptl_absorpt_correction_type empirical
_exptl_absorpt_process_details SADABS
_exptl_crystal_colour yellow
_exptl_crystal_density_diffrn 1.508
_exptl_crystal_description needle
_exptl_crystal_F_000 7704
_exptl_crystal_size_max 0.12
_exptl_crystal_size_mid 0.06
_exptl_crystal_size_min 0.06
_refine_diff_density_max 1.930
_refine_diff_density_min -1.300
_refine_diff_density_rms 0.273
_refine_ls_extinction_method none
_refine_ls_goodness_of_fit_ref 1.045
_refine_ls_hydrogen_treatment constr
_refine_ls_matrix_type full
_refine_ls_number_parameters 1140
_refine_ls_number_reflns 22619
_refine_ls_number_restraints 1703
_refine_ls_restrained_S_all 1.022
_refine_ls_R_factor_all 0.1151
_refine_ls_R_factor_gt 0.0691
_refine_ls_shift/su_max 0.001
_refine_ls_shift/su_mean 0.000
_refine_ls_structure_factor_coef Fsqd
_refine_ls_weighting_details 'calc w=1/[\s^2^(Fo^2^)+(0.1259P)^2^+95.6781P] where P=(Fo^2^+2Fc^2^)/3'
_refine_ls_weighting_scheme calc
_refine_ls_wR_factor_gt 0.2101
_refine_ls_wR_factor_ref 0.2398
_reflns_number_gt 14374
_reflns_number_total 22619
_reflns_threshold_expression >2sigma(I)
_cod_data_source_file ja7111564-file004_4.cif
_cod_data_source_block 1_p_anis
_cod_original_formula_sum 'C66 H48 I6 N13 O2.50 Zn3'
_cod_database_code 4107397

loop_
_symmetry_equiv_pos_as_xyz
'x, y, z'
'-x+1/2, -y, z+1/2'
'-x, y+1/2, -z+1/2'
'x+1/2, -y+1/2, -z'
'-x, -y, -z'
'x-1/2, y, -z-1/2'
'x, -y-1/2, z-1/2'
'-x-1/2, y-1/2, z'

loop_
_atom_site_label
_atom_site_type_symbol
_atom_site_fract_x
_atom_site_fract_y
_atom_site_fract_z
_atom_site_U_iso_or_equiv
_atom_site_adp_type
_atom_site_occupancy
_atom_site_symmetry_multiplicity
_atom_site_calc_flag
_atom_site_refinement_flags
_atom_site_disorder_assembly
_atom_site_disorder_group
I1 I 0.19672(3) 0.83105(4) -0.187564(14) 0.05494(17) Uani 1 1 d . . .
I2 I 0.32277(2) 0.66464(6) -0.164876(16) 0.0673(2) Uani 1 1 d . . .
I3 I 0.05817(3) 0.81287(5) 0.082247(18) 0.0656(2) Uani 1 1 d . . .
I4 I -0.01207(2) 0.54522(6) 0.114074(14) 0.0601(2) Uani 1 1 d . . .
I5 I 0.50090(2) 0.69254(4) 0.034373(14) 0.05227(17) Uani 1 1 d . . .
I6 I 0.57063(3) 0.70276(5) 0.12227(2) 0.0720(2) Uani 1 1 d . . .
Zn1 Zn 0.23660(3) 0.66869(6) -0.181055(18) 0.0357(2) Uani 1 1 d . . .
Zn2 Zn 0.05162(3) 0.63288(7) 0.084892(19) 0.0367(2) Uani 1 1 d . . .
Zn3 Zn 0.51958(3) 0.61692(6) 0.08488(2) 0.0346(2) Uani 1 1 d . . .
C1 C 0.1742(3) 0.6351(6) -0.13021(18) 0.045(2) Uani 1 1 d . . .
H1 H 0.1736 0.7029 -0.1304 0.054 Uiso 1 1 calc R . .
C2 C 0.1498(3) 0.5876(6) -0.10784(19) 0.048(2) Uani 1 1 d . . .
H2 H 0.1321 0.6221 -0.0935 0.057 Uiso 1 1 calc R . .
C3 C 0.1518(3) 0.4888(5) -0.10696(16) 0.0331(15) Uani 1 1 d . . .
C4 C 0.1768(3) 0.4420(6) -0.1293(2) 0.051(2) Uani 1 1 d . . .
H4 H 0.1780 0.3743 -0.1299 0.061 Uiso 1 1 calc R . .
C5 C 0.1995(3) 0.4950(6) -0.15052(19) 0.046(2) Uani 1 1 d . . .
H5 H 0.2169 0.4625 -0.1655 0.055 Uiso 1 1 calc R . .
C6 C 0.1264(2) 0.4358(5) -0.08297(16) 0.0318(14) Uani 1 1 d . . .
C7 C 0.0941(2) 0.3015(5) -0.06543(16) 0.0313(14) Uani 1 1 d . . .
C8 C 0.0895(2) 0.4365(5) -0.03858(16) 0.0321(15) Uani 1 1 d . . .
C9 C 0.0713(3) 0.0608(6) -0.09905(18) 0.0418(18) Uani 1 1 d . . .
H9 H 0.0764 0.0289 -0.1174 0.050 Uiso 1 1 calc R . .
C10 C 0.0872(3) 0.1530(6) -0.09622(18) 0.0430(19) Uani 1 1 d . . .
H10 H 0.1023 0.1841 -0.1124 0.052 Uiso 1 1 calc R . .
C11 C 0.0808(3) 0.2001(5) -0.06930(17) 0.0350(15) Uani 1 1 d . . .
C12 C 0.0591(3) 0.1511(6) -0.04644(17) 0.0394(17) Uani 1 1 d . . .
H12 H 0.0548 0.1808 -0.0276 0.047 Uiso 1 1 calc R . .
C13 C 0.0439(3) 0.0590(6) -0.05096(17) 0.0384(17) Uani 1 1 d . . .
H13 H 0.0291 0.0260 -0.0350 0.046 Uiso 1 1 calc R . .
C14 C 0.0673(3) 0.6261(6) 0.01872(17) 0.0421(18) Uani 1 1 d . . .
H14 H 0.0687 0.6936 0.0203 0.051 Uiso 1 1 calc R . .
C15 C 0.0777(3) 0.5844(5) -0.00880(18) 0.0435(19) Uani 1 1 d . . .
H15 H 0.0858 0.6226 -0.0255 0.052 Uiso 1 1 calc R . .
C16 C 0.0759(2) 0.4865(5) -0.01088(15) 0.0322(15) Uani 1 1 d . . .
C17 C 0.0610(3) 0.4348(6) 0.01356(19) 0.049(2) Uani 1 1 d . . .
H17 H 0.0577 0.3674 0.0123 0.059 Uiso 1 1 calc R . .
C18 C 0.0509(3) 0.4816(6) 0.03965(18) 0.048(2) Uani 1 1 d . . .
H18 H 0.0402 0.4451 0.0561 0.058 Uiso 1 1 calc R . .
C19 C 0.1557(3) 0.5998(7) 0.08868(17) 0.0422(18) Uani 1 1 d . . .
H19 H 0.1551 0.6198 0.0685 0.051 Uiso 1 1 calc R . .
C20 C 0.1997(3) 0.5846(6) 0.10223(17) 0.0403(17) Uani 1 1 d . . .
H20 H 0.2282 0.5928 0.0913 0.048 Uiso 1 1 calc R . .
C21 C 0.2006(2) 0.5575(5) 0.13168(15) 0.0279(13) Uani 1 1 d . . .
C22 C 0.1580(3) 0.5428(5) 0.14592(15) 0.0335(15) Uani 1 1 d . . .
H22 H 0.1575 0.5222 0.1661 0.040 Uiso 1 1 calc R . .
C23 C 0.1165(3) 0.5580(6) 0.13104(17) 0.0371(16) Uani 1 1 d . . .
H23 H 0.0876 0.5469 0.1412 0.045 Uiso 1 1 calc R . .
C24 C 0.3251(2) 0.5431(5) 0.14966(15) 0.0304(14) Uani 1 1 d . . .
C25 C 0.2457(2) 0.5432(4) 0.14797(15) 0.0282(13) Uani 1 1 d . . .
C26 C 0.2830(2) 0.5057(5) 0.19074(16) 0.0311(14) Uani 1 1 d . . .
C27 C 0.4163(3) 0.5827(7) 0.09050(17) 0.0427(18) Uani 1 1 d . . .
H27 H 0.4172 0.5912 0.0695 0.051 Uiso 1 1 calc R . .
C28 C 0.3728(3) 0.5676(6) 0.10422(18) 0.0412(17) Uani 1 1 d . . .
H28 H 0.3447 0.5656 0.0927 0.049 Uiso 1 1 calc R . .
C29 C 0.3709(3) 0.5556(5) 0.13443(17) 0.0343(15) Uani 1 1 d . . .
C30 C 0.4125(3) 0.5550(7) 0.15046(19) 0.052(2) Uani 1 1 d . . .
H30 H 0.4124 0.5442 0.1713 0.062 Uiso 1 1 calc R . .
C31 C 0.4546(3) 0.5705(8) 0.1352(2) 0.055(2) Uani 1 1 d . . .
H31 H 0.4834 0.5705 0.1461 0.066 Uiso 1 1 calc R . .
C32 C 0.3134(3) 0.4112(8) 0.26674(18) 0.053(2) Uani 1 1 d . . .
H32 H 0.3407 0.3911 0.2774 0.064 Uiso 1 1 calc R . .
C33 C 0.3189(3) 0.4469(7) 0.23799(19) 0.049(2) Uani 1 1 d . . .
H33 H 0.3495 0.4523 0.2294 0.059 Uiso 1 1 calc R . .
C34 C 0.2795(3) 0.4742(5) 0.22215(15) 0.0311(14) Uani 1 1 d . . .
C35 C 0.2362(3) 0.4683(6) 0.23603(17) 0.0400(17) Uani 1 1 d . . .
H35 H 0.2085 0.4883 0.2258 0.048 Uiso 1 1 calc R . .
C36 C 0.2329(3) 0.4338(5) 0.26456(17) 0.0374(16) Uani 1 1 d . . .
H36 H 0.2027 0.4307 0.2738 0.045 Uiso 1 1 calc R . .
N1 N 0.1982(2) 0.5908(4) -0.15116(13) 0.0343(13) Uani 1 1 d . . .
N2 N 0.1126(2) 0.4864(4) -0.05921(12) 0.0293(12) Uani 1 1 d . . .
N3 N 0.1189(2) 0.3428(4) -0.08711(14) 0.0346(13) Uani 1 1 d . . .
N4 N 0.0787(2) 0.3452(4) -0.04081(14) 0.0362(14) Uani 1 1 d . . .
N5 N 0.0492(2) 0.0138(4) -0.07727(14) 0.0358(13) Uani 1 1 d . . .
N6 N 0.0554(2) 0.5760(4) 0.04302(13) 0.0322(13) Uani 1 1 d . . .
N7 N 0.1149(2) 0.5877(4) 0.10271(13) 0.0327(13) Uani 1 1 d . . .
N8 N 0.2858(2) 0.5563(4) 0.13348(13) 0.0296(12) Uani 1 1 d . . .
N9 N 0.2421(2) 0.5174(4) 0.17651(12) 0.0293(12) Uani 1 1 d . . .
N10 N 0.3255(2) 0.5172(4) 0.17887(13) 0.0335(13) Uani 1 1 d . . .
N11 N 0.4563(2) 0.5856(4) 0.10568(14) 0.0357(13) Uani 1 1 d . . .
N12 N 0.2708(2) 0.4043(4) 0.27982(12) 0.0336(13) Uani 1 1 d . . .
C101 C 0.3234(5) 0.8071(6) 0.1288(3) 0.063(5) Uani 0.50 1 d PDU A 1
C102 C 0.3524(6) 0.8264(8) 0.1047(3) 0.076(6) Uani 0.50 1 d PDU A 1
C103 C 0.4010(6) 0.8254(10) 0.1059(4) 0.077(6) Uani 0.50 1 d PDU A 1
H103 H 0.4193 0.8298 0.0882 0.093 Uiso 0.50 1 calc PR A 1
C104 C 0.4229(6) 0.818(2) 0.1339(5) 0.090(7) Uani 0.50 1 d PDU A 1
H104 H 0.4564 0.8193 0.1357 0.108 Uiso 0.50 1 calc PR A 1
C105 C 0.3947(6) 0.8073(17) 0.1588(4) 0.084(6) Uani 0.50 1 d PDU A 1
H105 H 0.4089 0.8084 0.1780 0.101 Uiso 0.50 1 calc PR A 1
C106 C 0.3458(5) 0.795(2) 0.1565(4) 0.071(5) Uani 0.50 1 d PDU A 1
C107 C 0.3206(6) 0.773(3) 0.1825(4) 0.075(5) Uani 0.50 1 d PDU A 1
C108 C 0.3444(6) 0.750(2) 0.2091(5) 0.086(7) Uani 0.50 1 d PDU A 1
H108 H 0.3779 0.7553 0.2098 0.103 Uiso 0.50 1 calc PR A 1
C109 C 0.3198(8) 0.7206(19) 0.2342(4) 0.092(7) Uani 0.50 1 d PDU A 1
H109 H 0.3364 0.7051 0.2520 0.110 Uiso 0.50 1 calc PR A 1
C110 C 0.2706(8) 0.7138(18) 0.2332(4) 0.077(7) Uani 0.50 1 d PDU A 1
H110 H 0.2531 0.6964 0.2504 0.093 Uiso 0.50 1 calc PR A 1
C111 C 0.2478(7) 0.7329(19) 0.2065(5) 0.081(6) Uani 0.50 1 d PDU A 1
H111 H 0.2145 0.7239 0.2053 0.097 Uiso 0.50 1 calc PR A 1
C112 C 0.2717(6) 0.765(2) 0.1815(3) 0.068(5) Uani 0.50 1 d PDU A 1
C113 C 0.2480(5) 0.7870(18) 0.1548(3) 0.059(5) Uani 0.50 1 d PDU A 1
C114 C 0.1992(6) 0.7906(17) 0.1548(4) 0.070(5) Uani 0.50 1 d PDU A 1
H114 H 0.1823 0.7757 0.1725 0.084 Uiso 0.50 1 calc PR A 1
C115 C 0.1742(6) 0.8159(16) 0.1290(5) 0.074(6) Uani 0.50 1 d PDU A 1
H115 H 0.1406 0.8183 0.1292 0.089 Uiso 0.50 1 calc PR A 1
C116 C 0.1990(7) 0.837(2) 0.1029(5) 0.080(6) Uani 0.50 1 d PDU A 1
H116 H 0.1824 0.8545 0.0853 0.095 Uiso 0.50 1 calc PR A 1
C117 C 0.2481(7) 0.8336(18) 0.1030(4) 0.076(6) Uani 0.50 1 d PDU A 1
H117 H 0.2652 0.8498 0.0855 0.092 Uiso 0.50 1 calc PR A 1
C118 C 0.2729(5) 0.8063(18) 0.1286(4) 0.062(5) Uani 0.50 1 d PDU A 1
N101 N 0.3329(8) 0.830(2) 0.0748(4) 0.117(7) Uani 0.50 1 d PDU A 1
C119 C 0.3520(11) 0.780(3) 0.0529(5) 0.167(13) Uani 0.50 1 d PDU A 1
H119 H 0.3787 0.7409 0.0566 0.201 Uiso 0.50 1 calc PR A 1
C120 C 0.3318(9) 0.786(4) 0.0224(5) 0.213(14) Uani 0.50 1 d PGDU A 1
C121 C 0.3121(12) 0.871(3) 0.0121(7) 0.234(14) Uani 0.50 1 d PGDU A 1
H121 H 0.3115 0.9258 0.0247 0.281 Uiso 0.50 1 calc PR A 1
C122 C 0.2935(10) 0.876(3) -0.0164(8) 0.216(13) Uani 0.50 1 d PGDU A 1
H122 H 0.2801 0.9343 -0.0234 0.259 Uiso 0.50 1 calc PR A 1
C123 C 0.2944(8) 0.796(4) -0.0348(5) 0.209(13) Uani 0.50 1 d PGDU A 1
C124 C 0.3141(12) 0.712(3) -0.0246(8) 0.224(14) Uani 0.50 1 d PGDU A 1
H124 H 0.3147 0.6571 -0.0371 0.269 Uiso 0.50 1 calc PR A 1
C125 C 0.3327(11) 0.707(3) 0.0040(9) 0.220(14) Uani 0.50 1 d PGDU A 1
H125 H 0.3461 0.6486 0.0110 0.265 Uiso 0.50 1 calc PR A 1
O101 O 0.2739(10) 0.807(4) -0.0625(6) 0.234(15) Uani 0.50 1 d PDU A 1
C126 C 0.2720(13) 0.733(4) -0.0839(11) 0.24(2) Uani 0.50 1 d PDU A 1
H12A H 0.2524 0.7532 -0.1007 0.359 Uiso 0.50 1 calc PR A 1
H12B H 0.2583 0.6757 -0.0748 0.359 Uiso 0.50 1 calc PR A 1
H12C H 0.3041 0.7188 -0.0909 0.359 Uiso 0.50 1 calc PR A 1
C201 C 0.2825(12) 0.759(4) 0.1851(7) 0.070(8) Uani 0.20 1 d PDU B 2
C202 C 0.2664(13) 0.733(4) 0.2132(8) 0.086(9) Uani 0.20 1 d PDU B 2
C203 C 0.2983(16) 0.719(4) 0.2364(7) 0.089(9) Uani 0.20 1 d PDU B 2
H203 H 0.2871 0.7064 0.2560 0.107 Uiso 0.20 1 calc PR B 2
C204 C 0.3466(15) 0.722(4) 0.2307(8) 0.094(10) Uani 0.20 1 d PDU B 2
H204 H 0.3686 0.7070 0.2461 0.113 Uiso 0.20 1 calc PR B 2
C205 C 0.3627(12) 0.747(4) 0.2025(9) 0.090(9) Uani 0.20 1 d PDU B 2
H205 H 0.3957 0.7503 0.1988 0.108 Uiso 0.20 1 calc PR B 2
C206 C 0.3307(12) 0.766(4) 0.1798(7) 0.079(7) Uani 0.20 1 d PDU B 2
C207 C 0.3474(11) 0.792(4) 0.1515(7) 0.071(7) Uani 0.20 1 d PDU B 2
C208 C 0.3957(12) 0.802(4) 0.1455(9) 0.082(7) Uani 0.20 1 d PDU B 2
H208 H 0.4180 0.7982 0.1613 0.098 Uiso 0.20 1 calc PR B 2
C209 C 0.4112(13) 0.819(4) 0.1166(10) 0.084(9) Uani 0.20 1 d PDU B 2
H209 H 0.4440 0.8263 0.1127 0.100 Uiso 0.20 1 calc PR B 2
C210 C 0.3789(15) 0.824(3) 0.0932(8) 0.086(9) Uani 0.20 1 d PDU B 2
H210 H 0.3896 0.8308 0.0733 0.103 Uiso 0.20 1 calc PR B 2
C211 C 0.3307(15) 0.818(3) 0.0995(7) 0.076(8) Uani 0.20 1 d PDU B 2
H211 H 0.3083 0.8223 0.0838 0.091 Uiso 0.20 1 calc PR B 2
C212 C 0.3151(11) 0.807(3) 0.1286(7) 0.072(7) Uani 0.20 1 d PDU B 2
C213 C 0.2667(11) 0.802(4) 0.1341(8) 0.072(7) Uani 0.20 1 d PDU B 2
C214 C 0.2349(15) 0.827(4) 0.1118(8) 0.080(8) Uani 0.20 1 d PDU B 2
H214 H 0.2462 0.8464 0.0928 0.096 Uiso 0.20 1 calc PR B 2
C215 C 0.1864(14) 0.824(4) 0.1173(11) 0.079(10) Uani 0.20 1 d PDU B 2
H215 H 0.1647 0.8424 0.1021 0.095 Uiso 0.20 1 calc PR B 2
C216 C 0.1700(11) 0.795(4) 0.1449(12) 0.087(10) Uani 0.20 1 d PDU B 2
H216 H 0.1370 0.7897 0.1483 0.105 Uiso 0.20 1 calc PR B 2
C217 C 0.2019(13) 0.773(4) 0.1677(10) 0.085(9) Uani 0.20 1 d PDU B 2
H217 H 0.1906 0.7545 0.1867 0.102 Uiso 0.20 1 calc PR B 2
C218 C 0.2501(11) 0.780(4) 0.1625(8) 0.072(7) Uani 0.20 1 d PDU B 2
N201 N 0.2167(14) 0.728(4) 0.2188(11) 0.126(17) Uani 0.20 1 d PDU B 2
H20A H 0.1965 0.7406 0.2045 0.152 Uiso 0.20 1 calc PR B 2
H20B H 0.2064 0.7113 0.2366 0.152 Uiso 0.20 1 calc PR B 2
C301 C 0.2561(6) 0.790(3) 0.1462(5) 0.073(7) Uani 0.30 1 d PDU C 3
C302 C 0.2092(7) 0.804(3) 0.1378(6) 0.086(7) Uani 0.30 1 d PDU C 3
C303 C 0.1981(9) 0.830(4) 0.1087(6) 0.088(8) Uani 0.30 1 d PDU C 3
H303 H 0.1660 0.8327 0.1024 0.106 Uiso 0.30 1 calc PR C 3
C304 C 0.2342(10) 0.853(3) 0.0887(6) 0.095(9) Uani 0.30 1 d PDU C 3
H304 H 0.2268 0.8780 0.0697 0.114 Uiso 0.30 1 calc PR C 3
C305 C 0.2811(10) 0.838(2) 0.0969(5) 0.085(8) Uani 0.30 1 d PDU C 3
H305 H 0.3057 0.8461 0.0828 0.102 Uiso 0.30 1 calc PR C 3
C306 C 0.2916(7) 0.811(3) 0.1258(5) 0.075(7) Uani 0.30 1 d PDU C 3
C307 C 0.3390(7) 0.799(3) 0.1336(5) 0.071(7) Uani 0.30 1 d PDU C 3
C308 C 0.3744(10) 0.809(2) 0.1123(6) 0.080(7) Uani 0.30 1 d PDU C 3
H308 H 0.3665 0.8092 0.0918 0.096 Uiso 0.30 1 calc PR C 3
C309 C 0.4214(9) 0.818(3) 0.1211(8) 0.082(8) Uani 0.30 1 d PDU C 3
H309 H 0.4450 0.8351 0.1070 0.098 Uiso 0.30 1 calc PR C 3
C310 C 0.4337(8) 0.801(3) 0.1509(8) 0.095(9) Uani 0.30 1 d PDU C 3
H310 H 0.4660 0.7981 0.1567 0.113 Uiso 0.30 1 calc PR C 3
C311 C 0.3983(9) 0.789(3) 0.1719(6) 0.101(9) Uani 0.30 1 d PDU C 3
H311 H 0.4064 0.7845 0.1923 0.121 Uiso 0.30 1 calc PR C 3
C312 C 0.3509(7) 0.784(3) 0.1633(6) 0.079(7) Uani 0.30 1 d PDU C 3
C313 C 0.3150(8) 0.767(4) 0.1844(5) 0.074(7) Uani 0.30 1 d PDU C 3
C314 C 0.3272(11) 0.741(3) 0.2133(6) 0.089(8) Uani 0.30 1 d PDU C 3
H314 H 0.3595 0.7386 0.2190 0.106 Uiso 0.30 1 calc PR C 3
C315 C 0.2920(14) 0.719(3) 0.2338(6) 0.093(9) Uani 0.30 1 d PDU C 3
H315 H 0.3002 0.7019 0.2536 0.111 Uiso 0.30 1 calc PR C 3
C316 C 0.2450(13) 0.721(3) 0.2251(7) 0.090(9) Uani 0.30 1 d PDU C 3
H316 H 0.2209 0.7078 0.2392 0.108 Uiso 0.30 1 calc PR C 3
C317 C 0.2327(9) 0.744(3) 0.1957(7) 0.095(8) Uani 0.30 1 d PDU C 3
H317 H 0.2005 0.7453 0.1897 0.115 Uiso 0.30 1 calc PR C 3
C318 C 0.2681(8) 0.765(3) 0.1754(5) 0.079(7) Uani 0.30 1 d PDU C 3
N301 N 0.1726(7) 0.787(2) 0.1589(5) 0.156(16) Uani 0.30 1 d PDU C 3
H30A H 0.1797 0.7684 0.1770 0.187 Uiso 0.30 1 calc PR C 3
H30B H 0.1429 0.7962 0.1538 0.187 Uiso 0.30 1 calc PR C 3
O1A O 0.3493(7) 0.757(2) 0.0123(5) 0.278(18) Uiso 0.50 1 d PRDU C 3
C1A C 0.3398(7) 0.713(2) -0.0097(5) 0.231(13) Uiso 0.50 1 d PRDU C 3
H1A H 0.3534 0.6512 -0.0122 0.277 Uiso 0.50 1 calc PR C 3
C2A C 0.3073(6) 0.7502(18) -0.0335(5) 0.207(11) Uiso 0.50 1 d PGDU C 3
C3A C 0.2911(10) 0.8439(18) -0.0329(6) 0.197(11) Uiso 0.50 1 d PGDU C 3
H3A H 0.3005 0.8852 -0.0172 0.236 Uiso 0.50 1 calc PR C 3
C4A C 0.2612(11) 0.8770(16) -0.0552(6) 0.190(11) Uiso 0.50 1 d PGDU C 3
H4A H 0.2502 0.9410 -0.0547 0.228 Uiso 0.50 1 calc PR C 3
C5A C 0.2475(9) 0.8165(17) -0.0781(5) 0.186(10) Uiso 0.50 1 d PGDU C 3
C6A C 0.2636(12) 0.7228(17) -0.0788(6) 0.188(11) Uiso 0.50 1 d PGDU C 3
H6A H 0.2543 0.6815 -0.0945 0.226 Uiso 0.50 1 calc PR C 3
C7A C 0.2935(11) 0.6897(16) -0.0565(6) 0.193(11) Uiso 0.50 1 d PGDU C 3
H7A H 0.3046 0.6257 -0.0569 0.232 Uiso 0.50 1 calc PR C 3
O2A O 0.2171(10) 0.8513(18) -0.1023(6) 0.184(9) Uiso 0.50 1 d PDU C 3
C8A C 0.1965(8) 0.9293(16) -0.1033(5) 0.130(11) Uiso 0.50 1 d PDU C 3
H8A1 H 0.1777 0.9331 -0.1216 0.195 Uiso 0.50 1 calc PR C 3
H8A2 H 0.2199 0.9809 -0.1032 0.195 Uiso 0.50 1 calc PR C 3
H8A3 H 0.1757 0.9357 -0.0860 0.195 Uiso 0.50 1 calc PR C 3
O1B O 0.0028(8) 0.8794(16) 0.1850(5) 0.317(19) Uiso 0.50 1 d PRDU . .
C1B C 0.0226(8) 0.8347(16) 0.1737(5) 0.251(14) Uiso 0.50 1 d PRDU . .
H1B H 0.0246 0.8395 0.1526 0.302 Uiso 0.50 1 calc PR . .
C2B C 0.0503(7) 0.7575(15) 0.1902(4) 0.242(12) Uiso 0.50 1 d PGDU . .
C3B C 0.0893(9) 0.7828(16) 0.2073(7) 0.242(12) Uiso 0.50 1 d PGDU . .
H3B H 0.0988 0.8477 0.2084 0.290 Uiso 0.50 1 calc PR . .
C4B C 0.1144(9) 0.713(2) 0.2226(7) 0.234(12) Uiso 0.50 1 d PGDU . .
H4B H 0.1411 0.7305 0.2343 0.280 Uiso 0.50 1 calc PR . .
C5B C 0.1005(9) 0.6182(18) 0.2209(6) 0.236(11) Uiso 0.50 1 d PGDU . .
C6B C 0.0615(10) 0.5929(15) 0.2038(7) 0.222(12) Uiso 0.50 1 d PGDU . .
H6B H 0.0520 0.5280 0.2026 0.266 Uiso 0.50 1 calc PR . .
C7B C 0.0364(9) 0.6625(16) 0.1884(6) 0.230(12) Uiso 0.50 1 d PGDU . .
H7B H 0.0097 0.6452 0.1768 0.276 Uiso 0.50 1 calc PR . .
O2B O 0.1263(11) 0.543(2) 0.2371(8) 0.243(12) Uiso 0.50 1 d PDU . .
C8B C 0.1128(17) 0.460(2) 0.2338(11) 0.239(19) Uiso 0.50 1 d PDU . .
H8B1 H 0.1330 0.4168 0.2454 0.358 Uiso 0.50 1 calc PR . .
H8B2 H 0.1146 0.4421 0.2127 0.358 Uiso 0.50 1 calc PR . .
H8B3 H 0.0800 0.4536 0.2406 0.358 Uiso 0.50 1 calc PR . .

loop_
_atom_site_aniso_label
_atom_site_aniso_U_11
_atom_site_aniso_U_22
_atom_site_aniso_U_33
_atom_site_aniso_U_23
_atom_site_aniso_U_13
_atom_site_aniso_U_12
I1 0.0798(4) 0.0314(3) 0.0536(3) 0.0043(2) 0.0119(3) -0.0016(3)
I2 0.0500(4) 0.0849(5) 0.0671(4) -0.0270(4) -0.0117(3) -0.0086(3)
I3 0.0632(4) 0.0401(3) 0.0934(5) -0.0150(3) -0.0191(4) 0.0160(3)
I4 0.0336(3) 0.0972(5) 0.0497(3) 0.0172(3) -0.0011(2) 0.0008(3)
I5 0.0598(4) 0.0427(3) 0.0543(3) 0.0227(3) 0.0040(3) 0.0069(3)
I6 0.0607(4) 0.0565(4) 0.0988(6) -0.0156(4) -0.0228(4) -0.0159(3)
Zn1 0.0430(5) 0.0351(4) 0.0290(4) -0.0033(3) 0.0068(3) -0.0083(4)
Zn2 0.0346(4) 0.0432(5) 0.0325(4) -0.0032(4) -0.0048(3) 0.0066(4)
Zn3 0.0296(4) 0.0296(4) 0.0446(5) 0.0054(4) 0.0014(3) 0.0006(3)
C1 0.064(5) 0.026(4) 0.045(4) 0.002(3) 0.019(4) 0.006(4)
C2 0.070(6) 0.029(4) 0.044(4) 0.004(3) 0.025(4) 0.007(4)
C3 0.037(4) 0.032(4) 0.031(3) 0.004(3) 0.005(3) -0.001(3)
C4 0.067(6) 0.032(4) 0.054(5) 0.001(4) 0.025(4) 0.002(4)
C5 0.065(5) 0.030(4) 0.042(4) -0.002(3) 0.019(4) -0.003(4)
C6 0.028(3) 0.033(4) 0.035(4) 0.002(3) 0.002(3) 0.001(3)
C7 0.030(3) 0.029(3) 0.035(4) 0.002(3) 0.002(3) -0.001(3)
C8 0.025(3) 0.036(4) 0.035(4) 0.004(3) 0.000(3) -0.001(3)
C9 0.048(5) 0.038(4) 0.039(4) -0.001(3) 0.009(3) -0.010(3)
C10 0.048(5) 0.044(4) 0.037(4) -0.005(3) 0.015(3) -0.011(4)
C11 0.033(4) 0.032(4) 0.041(4) 0.001(3) -0.001(3) 0.001(3)
C12 0.049(4) 0.037(4) 0.032(4) 0.000(3) 0.001(3) -0.007(3)
C13 0.042(4) 0.040(4) 0.034(4) 0.004(3) 0.004(3) -0.007(3)
C14 0.061(5) 0.030(4) 0.035(4) 0.004(3) 0.003(4) 0.002(4)
C15 0.066(5) 0.029(4) 0.036(4) 0.011(3) 0.007(4) 0.001(4)
C16 0.030(3) 0.039(4) 0.028(3) 0.001(3) -0.005(3) -0.002(3)
C17 0.070(6) 0.033(4) 0.044(4) -0.004(3) 0.009(4) -0.010(4)
C18 0.071(6) 0.042(4) 0.032(4) 0.001(3) 0.008(4) -0.012(4)
C19 0.039(4) 0.060(5) 0.028(4) 0.008(3) -0.001(3) 0.006(4)
C20 0.034(4) 0.055(5) 0.032(4) 0.008(3) 0.001(3) 0.005(3)
C21 0.031(3) 0.025(3) 0.028(3) -0.003(3) -0.004(3) 0.002(3)
C22 0.036(4) 0.041(4) 0.023(3) 0.002(3) -0.001(3) -0.001(3)
C23 0.032(4) 0.045(4) 0.035(4) 0.005(3) 0.002(3) 0.002(3)
C24 0.033(4) 0.026(3) 0.032(3) -0.001(3) 0.002(3) 0.003(3)
C25 0.034(3) 0.020(3) 0.030(3) 0.000(2) -0.001(3) 0.001(3)
C26 0.033(4) 0.022(3) 0.037(4) -0.002(3) 0.000(3) -0.001(3)
C27 0.036(4) 0.060(5) 0.032(4) 0.003(4) 0.001(3) -0.006(4)
C28 0.037(4) 0.050(5) 0.037(4) -0.002(3) -0.003(3) -0.005(3)
C29 0.035(4) 0.029(3) 0.039(4) 0.004(3) 0.000(3) 0.000(3)
C30 0.038(4) 0.079(7) 0.038(4) 0.016(4) -0.002(3) 0.010(4)
C31 0.028(4) 0.091(7) 0.047(5) 0.017(5) -0.004(3) -0.003(4)
C32 0.041(4) 0.083(7) 0.036(4) 0.022(4) -0.014(3) -0.013(4)
C33 0.034(4) 0.070(6) 0.042(4) 0.020(4) -0.002(3) -0.005(4)
C34 0.037(4) 0.025(3) 0.031(3) 0.001(3) -0.006(3) -0.003(3)
C35 0.039(4) 0.047(4) 0.034(4) 0.007(3) -0.003(3) 0.008(3)
C36 0.038(4) 0.037(4) 0.037(4) 0.006(3) 0.002(3) 0.004(3)
N1 0.038(3) 0.034(3) 0.030(3) 0.000(2) 0.006(2) 0.001(3)
N2 0.032(3) 0.030(3) 0.026(3) 0.000(2) 0.001(2) 0.000(2)
N3 0.035(3) 0.029(3) 0.041(3) 0.005(3) 0.004(3) 0.001(2)
N4 0.039(3) 0.032(3) 0.038(3) 0.002(3) 0.002(3) -0.005(3)
N5 0.031(3) 0.032(3) 0.044(3) 0.002(3) 0.002(3) -0.004(2)
N6 0.034(3) 0.033(3) 0.030(3) 0.005(2) -0.005(2) -0.001(2)
N7 0.039(3) 0.033(3) 0.027(3) -0.001(2) -0.001(2) 0.006(3)
N8 0.034(3) 0.024(3) 0.031(3) -0.003(2) -0.001(2) 0.005(2)
N9 0.034(3) 0.026(3) 0.029(3) -0.001(2) 0.001(2) 0.003(2)
N10 0.037(3) 0.034(3) 0.030(3) 0.004(2) 0.000(2) 0.000(3)
N11 0.033(3) 0.031(3) 0.043(3) 0.006(3) 0.002(3) 0.003(2)
N12 0.040(3) 0.036(3) 0.025(3) 0.003(2) -0.006(2) -0.007(3)
C101 0.076(11) 0.027(8) 0.085(10) -0.004(8) -0.003(10) 0.002(9)
C102 0.085(13) 0.059(10) 0.085(12) 0.006(10) 0.006(11) 0.025(11)
C103 0.094(14) 0.040(9) 0.098(15) 0.016(11) 0.009(13) 0.028(11)
C104 0.104(14) 0.051(10) 0.116(17) 0.031(14) 0.012(13) 0.012(10)
C105 0.099(12) 0.048(10) 0.106(15) 0.037(11) 0.015(12) 0.009(10)
C106 0.091(10) 0.025(8) 0.096(11) 0.009(9) 0.002(10) 0.008(8)
C107 0.098(11) 0.042(9) 0.083(10) 0.001(9) 0.010(10) 0.002(9)
C108 0.098(15) 0.061(11) 0.098(13) 0.007(11) 0.021(13) -0.001(12)
C109 0.112(18) 0.056(11) 0.106(13) -0.010(11) 0.028(15) 0.005(15)
C110 0.101(17) 0.039(9) 0.092(13) -0.014(10) 0.036(13) -0.002(13)
C111 0.117(15) 0.042(10) 0.084(13) -0.020(11) 0.020(12) -0.002(11)
C112 0.097(11) 0.024(8) 0.082(10) -0.028(8) 0.032(9) -0.001(9)
C113 0.074(10) 0.023(8) 0.079(11) -0.024(9) 0.001(9) 0.002(8)
C114 0.065(10) 0.051(10) 0.095(13) -0.025(11) 0.029(10) -0.003(9)
C115 0.076(12) 0.041(10) 0.106(15) -0.029(11) 0.002(12) 0.011(9)
C116 0.090(13) 0.051(11) 0.097(13) -0.026(11) -0.004(11) 0.008(10)
C117 0.088(12) 0.048(9) 0.094(13) -0.023(10) -0.011(11) 0.002(10)
C118 0.076(11) 0.027(8) 0.083(10) -0.020(8) -0.005(10) -0.003(9)
N101 0.116(16) 0.144(17) 0.092(14) -0.022(14) 0.011(13) -0.011(14)
C119 0.15(2) 0.23(3) 0.12(2) -0.03(2) 0.02(2) -0.02(2)
C120 0.19(3) 0.33(3) 0.13(2) 0.00(2) -0.02(2) -0.04(3)
C121 0.18(3) 0.37(3) 0.16(2) 0.02(2) -0.04(2) -0.02(3)
C122 0.14(3) 0.40(4) 0.100(19) 0.05(2) 0.038(18) -0.04(3)
C123 0.087(18) 0.41(4) 0.130(17) 0.03(2) 0.048(14) -0.13(2)
C124 0.15(3) 0.39(4) 0.13(2) -0.02(2) 0.02(2) -0.11(3)
C125 0.19(3) 0.35(3) 0.13(2) -0.02(2) 0.03(2) -0.09(3)
O101 0.117(19) 0.44(4) 0.142(19) 0.02(2) 0.029(16) -0.12(2)
C126 0.09(2) 0.46(6) 0.17(3) 0.00(3) 0.03(2) -0.16(3)
C201 0.094(14) 0.028(12) 0.087(14) -0.021(13) 0.016(14) -0.004(13)
C202 0.114(17) 0.045(13) 0.099(15) -0.021(14) 0.015(16) 0.003(15)
C203 0.11(2) 0.052(14) 0.103(15) -0.014(14) 0.029(17) 0.009(18)
C204 0.11(2) 0.073(16) 0.100(17) -0.003(16) 0.019(18) 0.000(18)
C205 0.105(18) 0.068(16) 0.097(17) 0.004(16) 0.021(17) 0.002(17)
C206 0.100(14) 0.044(12) 0.091(13) 0.002(12) 0.007(13) -0.001(13)
C207 0.088(13) 0.032(13) 0.094(14) 0.011(13) 0.003(13) 0.004(13)
C208 0.095(13) 0.047(12) 0.104(15) 0.020(13) 0.014(13) 0.010(12)
C209 0.101(17) 0.042(14) 0.109(18) 0.035(16) 0.009(17) 0.020(15)
C210 0.104(18) 0.058(15) 0.097(18) 0.031(16) 0.001(17) 0.016(17)
C211 0.095(15) 0.052(13) 0.081(14) 0.003(13) -0.005(14) -0.006(14)
C212 0.088(14) 0.036(12) 0.091(13) -0.010(13) -0.002(14) 0.004(14)
C213 0.084(13) 0.037(12) 0.097(14) -0.024(13) -0.001(13) -0.003(12)
C214 0.088(15) 0.045(13) 0.108(15) -0.022(14) -0.006(14) -0.006(14)
C215 0.087(17) 0.046(15) 0.104(19) -0.028(17) 0.003(17) 0.002(16)
C216 0.097(18) 0.056(17) 0.11(2) -0.028(18) 0.015(18) -0.003(17)
C217 0.094(16) 0.053(15) 0.108(18) -0.027(16) 0.008(16) -0.007(15)
C218 0.088(12) 0.035(12) 0.093(14) -0.025(12) 0.009(12) 0.001(12)
N201 0.16(3) 0.09(3) 0.13(3) -0.01(3) 0.03(3) -0.01(3)
C301 0.091(13) 0.037(11) 0.092(14) -0.018(13) 0.003(13) -0.003(12)
C302 0.096(12) 0.051(11) 0.111(14) -0.024(12) 0.001(12) -0.002(11)
C303 0.097(15) 0.054(14) 0.114(17) -0.023(15) -0.005(15) -0.002(14)
C304 0.105(18) 0.068(16) 0.112(19) -0.027(16) -0.006(17) -0.006(16)
C305 0.095(16) 0.061(14) 0.098(15) -0.021(14) -0.011(15) -0.012(15)
C306 0.095(15) 0.039(11) 0.090(13) -0.018(11) -0.001(13) 0.002(14)
C307 0.088(13) 0.031(10) 0.093(13) 0.000(12) 0.005(13) 0.006(11)
C308 0.100(14) 0.040(11) 0.100(14) 0.018(12) 0.000(13) 0.016(12)
C309 0.096(16) 0.039(13) 0.110(19) 0.028(16) 0.013(16) 0.014(14)
C310 0.104(16) 0.064(14) 0.116(18) 0.023(15) 0.019(16) 0.018(15)
C311 0.114(17) 0.072(16) 0.118(19) 0.020(17) 0.004(17) 0.031(15)
C312 0.093(13) 0.047(12) 0.098(14) 0.006(13) 0.005(13) 0.016(12)
C313 0.098(13) 0.043(11) 0.079(12) 0.001(11) 0.019(12) 0.012(12)
C314 0.117(16) 0.060(12) 0.088(13) 0.000(12) 0.032(14) 0.014(14)
C315 0.12(2) 0.055(13) 0.107(15) -0.014(13) 0.028(17) 0.009(18)
C316 0.120(19) 0.048(13) 0.102(16) -0.026(15) 0.031(17) 0.014(17)
C317 0.128(15) 0.044(12) 0.114(15) -0.025(13) 0.023(14) 0.006(13)
C318 0.109(13) 0.038(12) 0.091(14) -0.012(12) 0.022(13) -0.003(12)
N301 0.17(3) 0.12(3) 0.18(3) -0.02(3) 0.02(3) -0.01(3)

loop_
_atom_type_symbol
_atom_type_description
_atom_type_scat_dispersion_real
_atom_type_scat_dispersion_imag
_atom_type_scat_source
C C 0.0033 0.0016 'International Tables Vol C Tables 4.2.6.8 and 6.1.1.4'
H H 0.0000 0.0000 'International Tables Vol C Tables 4.2.6.8 and 6.1.1.4'
N N 0.0061 0.0033 'International Tables Vol C Tables 4.2.6.8 and 6.1.1.4'
O O 0.0106 0.0060 'International Tables Vol C Tables 4.2.6.8 and 6.1.1.4'
Zn Zn 0.2839 1.4301 'International Tables Vol C Tables 4.2.6.8 and 6.1.1.4'
I I -0.4742 1.8119 'International Tables Vol C Tables 4.2.6.8 and 6.1.1.4'

loop_
_geom_angle_atom_site_label_1
_geom_angle_atom_site_label_2
_geom_angle_atom_site_label_3
_geom_angle
_geom_angle_site_symmetry_1
_geom_angle_site_symmetry_3
N1 Zn1 N12 104.1(2) . 2_564
N1 Zn1 I2 108.04(18) . .
N12 Zn1 I2 109.43(18) 2_564 .
N1 Zn1 I1 108.44(18) . .
N12 Zn1 I1 107.57(18) 2_564 .
I2 Zn1 I1 118.37(4) . .
N6 Zn2 N7 101.1(2) . .
N6 Zn2 I3 109.95(17) . .
N7 Zn2 I3 105.10(18) . .
N6 Zn2 I4 108.80(17) . .
N7 Zn2 I4 105.49(17) . .
I3 Zn2 I4 123.85(4) . .
N5 Zn3 N11 103.9(2) 4 .
N5 Zn3 I6 107.70(18) 4 .
N11 Zn3 I6 107.24(19) . .
N5 Zn3 I5 107.92(18) 4 .
N11 Zn3 I5 108.07(18) . .
I6 Zn3 I5 120.75(4) . .
N1 C1 C2 123.2(7) . .
C3 C2 C1 118.6(7) . .
C2 C3 C4 118.1(7) . .
C2 C3 C6 119.8(7) . .
C4 C3 C6 122.1(7) . .
C5 C4 C3 119.0(7) . .
N1 C5 C4 123.0(7) . .
N3 C6 N2 125.5(6) . .
N3 C6 C3 117.5(6) . .
N2 C6 C3 116.9(6) . .
N3 C7 N4 125.2(7) . .
N3 C7 C11 117.7(7) . .
N4 C7 C11 117.1(6) . .
N4 C8 N2 124.7(7) . .
N4 C8 C16 117.6(6) . .
N2 C8 C16 117.7(6) . .
N5 C9 C10 123.4(7) . .
C9 C10 C11 119.0(7) . .
C12 C11 C10 118.0(7) . .
C12 C11 C7 120.2(7) . .
C10 C11 C7 121.7(7) . .
C13 C12 C11 119.8(7) . .
N5 C13 C12 122.3(7) . .
N6 C14 C15 123.7(7) . .
C16 C15 C14 117.9(7) . .
C15 C16 C17 118.7(7) . .
C15 C16 C8 121.3(7) . .
C17 C16 C8 120.0(7) . .
C18 C17 C16 119.4(8) . .
N6 C18 C17 123.4(8) . .
N7 C19 C20 123.1(7) . .
C21 C20 C19 118.5(7) . .
C20 C21 C22 118.0(6) . .
C20 C21 C25 121.9(6) . .
C22 C21 C25 120.1(6) . .
C23 C22 C21 120.0(6) . .
N7 C23 C22 122.7(7) . .
N8 C24 N10 124.5(6) . .
N8 C24 C29 117.4(6) . .
N10 C24 C29 118.1(6) . .
N8 C25 N9 125.2(6) . .
N8 C25 C21 118.4(6) . .
N9 C25 C21 116.4(6) . .
N10 C26 N9 125.4(7) . .
N10 C26 C34 118.7(6) . .
N9 C26 C34 115.8(6) . .
N11 C27 C28 122.2(7) . .
C29 C28 C27 119.6(7) . .
C28 C29 C30 118.9(7) . .
C28 C29 C24 120.6(7) . .
C30 C29 C24 120.4(7) . .
C29 C30 C31 118.2(8) . .
N11 C31 C30 122.7(8) . .
N12 C32 C33 122.0(7) . .
C34 C33 C32 119.3(8) . .
C33 C34 C35 118.0(7) . .
C33 C34 C26 121.4(7) . .
C35 C34 C26 120.5(6) . .
C36 C35 C34 120.2(7) . .
N12 C36 C35 122.2(7) . .
C1 N1 C5 118.1(7) . .
C1 N1 Zn1 119.4(5) . .
C5 N1 Zn1 122.3(5) . .
C8 N2 C6 114.9(6) . .
C7 N3 C6 114.0(6) . .
C8 N4 C7 115.6(6) . .
C9 N5 C13 117.6(7) . .
C9 N5 Zn3 120.8(5) . 4_455
C13 N5 Zn3 121.4(5) . 4_455
C18 N6 C14 116.7(7) . .
C18 N6 Zn2 119.0(5) . .
C14 N6 Zn2 123.9(5) . .
C19 N7 C23 117.6(6) . .
C19 N7 Zn2 122.2(5) . .
C23 N7 Zn2 119.5(5) . .
C25 N8 C24 115.2(6) . .
C26 N9 C25 115.3(6) . .
C26 N10 C24 114.4(6) . .
C27 N11 C31 118.2(7) . .
C27 N11 Zn3 121.0(5) . .
C31 N11 Zn3 120.7(5) . .
C36 N12 C32 118.2(6) . .
C36 N12 Zn1 120.9(5) . 2_565
C32 N12 Zn1 120.2(5) . 2_565
C102 C101 C106 116.7(11) . .
C102 C101 C118 126.2(12) . .
C106 C101 C118 116.8(10) . .
C103 C102 C101 124.0(11) . .
C103 C102 N101 114.5(13) . .
C101 C102 N101 120.4(13) . .
C102 C103 C104 118.4(12) . .
C105 C104 C103 118.5(13) . .
C104 C105 C106 121.6(13) . .
C105 C106 C107 117.9(13) . .
C105 C106 C101 119.8(11) . .
C107 C106 C101 122.4(11) . .
C112 C107 C106 119.8(11) . .
C112 C107 C108 119.1(11) . .
C106 C107 C108 120.9(14) . .
C109 C108 C107 121.1(13) . .
C108 C109 C110 119.5(13) . .
C111 C110 C109 118.7(13) . .
C112 C111 C110 122.3(13) . .
C111 C112 C107 119.2(12) . .
C111 C112 C113 121.9(14) . .
C107 C112 C113 118.9(11) . .
C114 C113 C118 119.6(11) . .
C114 C113 C112 119.0(14) . .
C118 C113 C112 121.4(11) . .
C113 C114 C115 121.0(12) . .
C116 C115 C114 119.6(12) . .
C117 C116 C115 119.3(13) . .
C116 C117 C118 120.9(13) . .
C113 C118 C117 119.6(11) . .
C113 C118 C101 120.1(11) . .
C117 C118 C101 120.0(13) . .
C119 N101 C102 121(2) . .
N101 C119 C120 120(3) . .
C121 C120 C125 120.0 . .
C121 C120 C119 120(4) . .
C125 C120 C119 120(4) . .
C122 C121 C120 120.0 . .
C121 C122 C123 120.0 . .
O101 C123 C124 124(4) . .
O101 C123 C122 116(4) . .
C124 C123 C122 120.0 . .
C123 C124 C125 120.0 . .
C124 C125 C120 120.0 . .
C123 O101 C126 123(5) . .
C202 C201 C206 119.9(13) . .
C202 C201 C218 120.0(17) . .
C206 C201 C218 120.1(13) . .
C201 C202 C203 120.4(13) . .
C201 C202 N201 119.8(16) . .
C203 C202 N201 119.7(16) . .
C204 C203 C202 119.5(14) . .
C205 C204 C203 119.8(14) . .
C204 C205 C206 120.3(14) . .
C201 C206 C205 119.8(13) . .
C201 C206 C207 120.4(13) . .
C205 C206 C207 119.8(18) . .
C212 C207 C208 118.9(14) . .
C212 C207 C206 119.2(13) . .
C208 C207 C206 121.9(18) . .
C209 C208 C207 120.3(14) . .
C208 C209 C210 120.3(14) . .
C209 C210 C211 119.1(14) . .
C212 C211 C210 120.5(14) . .
C211 C212 C207 120.3(14) . .
C211 C212 C213 119.0(19) . .
C207 C212 C213 120.5(13) . .
C214 C213 C212 119.8(19) . .
C214 C213 C218 119.9(14) . .
C212 C213 C218 120.2(13) . .
C213 C214 C215 120.2(14) . .
C216 C215 C214 119.7(14) . .
C215 C216 C217 120.3(14) . .
C218 C217 C216 119.8(14) . .
C217 C218 C213 119.9(14) . .
C217 C218 C201 120.5(19) . .
C213 C218 C201 119.5(13) . .
C306 C301 C302 118.5(12) . .
C306 C301 C318 119.5(12) . .
C302 C301 C318 121.6(15) . .
C301 C302 C303 120.5(12) . .
C301 C302 N301 119.1(15) . .
C303 C302 N301 120.3(15) . .
C302 C303 C304 119.8(14) . .
C305 C304 C303 119.6(14) . .
C306 C305 C304 119.6(14) . .
C305 C306 C307 118.3(16) . .
C305 C306 C301 121.3(13) . .
C307 C306 C301 120.3(12) . .
C308 C307 C306 120.5(17) . .
C308 C307 C312 120.0(13) . .
C306 C307 C312 119.5(13) . .
C307 C308 C309 120.1(14) . .
C308 C309 C310 119.4(14) . .
C311 C310 C309 119.4(14) . .
C310 C311 C312 121.0(14) . .
C307 C312 C311 119.1(13) . .
C307 C312 C313 119.7(13) . .
C311 C312 C313 121.2(17) . .
C318 C313 C314 120.1(13) . .
C318 C313 C312 119.9(13) . .
C314 C313 C312 119.4(18) . .
C315 C314 C313 120.0(14) . .
C316 C315 C314 119.7(14) . .
C315 C316 C317 120.5(14) . .
C318 C317 C316 119.2(14) . .
C313 C318 C317 120.3(13) . .
C313 C318 C301 120.1(13) . .
C317 C318 C301 119.4(18) . .
O1A C1A C2A 122.6(8) . .
C3A C2A C7A 120.0 . .
C3A C2A C1A 121.0(10) . .
C7A C2A C1A 119.0(10) . .
C2A C3A C4A 120.0 . .
C5A C4A C3A 120.0 . .
C4A C5A C6A 120.0 . .
C4A C5A O2A 120.7(10) . .
C6A C5A O2A 119.3(10) . .
C7A C6A C5A 120.0 . .
C6A C7A C2A 120.0 . .
C8A O2A C5A 126.5(18) . .
O1B C1B C2B 119.6(5) . .
C3B C2B C7B 120.0 . .
C3B C2B C1B 119.6(7) . .
C7B C2B C1B 120.4(7) . .
C2B C3B C4B 120.0 . .
C5B C4B C3B 120.0 . .
C4B C5B C6B 120.0 . .
C4B C5B O2B 121.0(10) . .
C6B C5B O2B 119.0(10) . .
C5B C6B C7B 120.0 . .
C6B C7B C2B 120.0 . .
C8B O2B C5B 118(2) . .

loop_
_geom_bond_atom_site_label_1
_geom_bond_atom_site_label_2
_geom_bond_distance
_geom_bond_site_symmetry_2
I1 Zn1 2.5560(11) .
I2 Zn1 2.5435(12) .
I3 Zn2 2.5317(12) .
I4 Zn2 2.5438(11) .
I5 Zn3 2.5586(11) .
I6 Zn3 2.5199(11) .
Zn1 N1 2.043(6) .
Zn1 N12 2.044(6) 2_564
Zn2 N6 2.045(6) .
Zn2 N7 2.061(6) .
Zn3 N5 2.043(6) 4
Zn3 N11 2.065(6) .
C1 N1 1.316(10) .
C1 C2 1.389(11) .
C2 C3 1.387(11) .
C3 C4 1.391(11) .
C3 C6 1.492(10) .
C4 C5 1.366(11) .
C5 N1 1.343(10) .
C6 N3 1.334(9) .
C6 N2 1.339(9) .
C7 N3 1.333(9) .
C7 N4 1.337(9) .
C7 C11 1.479(10) .
C8 N4 1.319(9) .
C8 N2 1.331(9) .
C8 C16 1.478(10) .
C9 N5 1.335(10) .
C9 C10 1.373(11) .
C10 C11 1.389(11) .
C11 C12 1.378(11) .
C12 C13 1.376(11) .
C13 N5 1.349(10) .
C14 N6 1.340(9) .
C14 C15 1.398(11) .
C15 C16 1.377(11) .
C16 C17 1.382(11) .
C17 C18 1.372(12) .
C18 N6 1.338(10) .
C19 N7 1.325(10) .
C19 C20 1.400(11) .
C20 C21 1.376(10) .
C21 C22 1.380(10) .
C21 C25 1.484(9) .
C22 C23 1.368(10) .
C23 N7 1.340(9) .
C24 N8 1.340(9) .
C24 N10 1.361(9) .
C24 C29 1.475(10) .
C25 N8 1.319(9) .
C25 N9 1.336(9) .
C26 N10 1.323(9) .
C26 N9 1.332(9) .
C26 C34 1.481(10) .
C27 N11 1.322(10) .
C27 C28 1.391(11) .
C28 C29 1.368(11) .
C29 C30 1.379(11) .
C30 C31 1.392(12) .
C31 N11 1.343(11) .
C32 N12 1.345(11) .
C32 C33 1.393(11) .
C33 C34 1.375(11) .
C34 C35 1.378(11) .
C35 C36 1.373(11) .
C36 N12 1.338(10) .
N5 Zn3 2.043(6) 4_455
N12 Zn1 2.044(6) 2_565
C101 C102 1.384(14) .
C101 C106 1.407(13) .
C101 C118 1.430(13) .
C102 C103 1.376(15) .
C102 N101 1.451(14) .
C103 C104 1.408(15) .
C104 C105 1.383(16) .
C105 C106 1.397(15) .
C106 C107 1.404(14) .
C107 C112 1.388(14) .
C107 C108 1.405(15) .
C108 C109 1.392(16) .
C109 C110 1.395(16) .
C110 C111 1.389(16) .
C111 C112 1.384(15) .
C112 C113 1.409(14) .
C113 C114 1.382(14) .
C113 C118 1.396(14) .
C114 C115 1.403(15) .
C115 C116 1.398(16) .
C116 C117 1.392(15) .
C117 C118 1.399(15) .
N101 C119 1.317(18) .
C119 C120 1.489(19) .
C120 C121 1.3900 .
C120 C125 1.3900 .
C121 C122 1.3900 .
C122 C123 1.3900 .
C123 O101 1.382(18) .
C123 C124 1.3900 .
C124 C125 1.3900 .
O101 C126 1.413(19) .
C201 C202 1.388(16) .
C201 C206 1.389(14) .
C201 C218 1.397(15) .
C202 C203 1.394(16) .
C202 N201 1.428(15) .
C203 C204 1.392(16) .
C204 C205 1.390(17) .
C205 C206 1.393(16) .
C206 C207 1.402(15) .
C207 C212 1.391(15) .
C207 C208 1.399(16) .
C208 C209 1.390(17) .
C209 C210 1.391(17) .
C210 C211 1.395(17) .
C211 C212 1.386(16) .
C212 C213 1.393(16) .
C213 C214 1.390(16) .
C213 C218 1.395(15) .
C214 C215 1.393(17) .
C215 C216 1.386(17) .
C216 C217 1.400(17) .
C217 C218 1.386(16) .
C301 C306 1.393(14) .
C301 C302 1.394(15) .
C301 C318 1.396(15) .
C302 C303 1.394(16) .
C302 N301 1.422(15) .
C303 C304 1.394(16) .
C304 C305 1.392(16) .
C305 C306 1.384(16) .
C306 C307 1.392(15) .
C307 C308 1.392(16) .
C307 C312 1.393(15) .
C308 C309 1.393(17) .
C309 C310 1.404(17) .
C310 C311 1.382(16) .
C311 C312 1.398(16) .
C312 C313 1.405(15) .
C313 C318 1.386(15) .
C313 C314 1.392(16) .
C314 C315 1.391(16) .
C315 C316 1.386(17) .
C316 C317 1.404(16) .
C317 C318 1.386(16) .
O1A C1A 1.2024 .
C1A C2A 1.506(11) .
C2A C3A 1.3900 .
C2A C7A 1.3900 .
C3A C4A 1.3900 .
C4A C5A 1.3900 .
C5A C6A 1.3900 .
C5A O2A 1.470(12) .
C6A C7A 1.3900 .
O2A C8A 1.239(17) .
O1B C1B 0.9815 .
C1B C2B 1.527(11) .
C2B C3B 1.3900 .
C2B C7B 1.3900 .
C3B C4B 1.3900 .
C4B C5B 1.3900 .
C5B C6B 1.3900 .
C5B O2B 1.471(12) .
C6B C7B 1.3900 .
O2B C8B 1.242(19) .
